data_1518008
loop_
_publ_author_name
'Endo, Yasutaka'
'Hasegawa, Masashi'
'Matsui, Tamami'
'Yagi, Hajime'
'Hino, Shojun'
'Mazaki, Yasuhiro'

_publ_section_title
;
 Synthesis and Electronic Structure of Dicyanofulvene-Fused Electron
 Accepting Molecule Based on a 1,5-Dihydro-s-Indacene Framework.
;
_journal_issue 21
_journal_name_full 'Organic letters'
_journal_page_first 5608
_journal_page_last 5611
_journal_paper_doi 10.1021/ol502675n
_journal_volume 16
_journal_year 2014
_chemical_formula_sum 'C12 H12 N O'
_chemical_formula_weight 186.23
_chemical_melting_point 456.15
_chemical_name_common diketone
_chemical_name_systematic
; 
 ? 
;
_space_group_IT_number 2
_symmetry_cell_setting triclinic
_symmetry_space_group_name_Hall '-P 1'
_symmetry_space_group_name_H-M 'P -1'
_atom_sites_solution_hydrogens geom
_atom_sites_solution_primary direct
_atom_sites_solution_secondary difmap
_audit_creation_method SHELXL-97
_cell_angle_alpha 107.122(5)
_cell_angle_beta 96.442(5)
_cell_angle_gamma 99.141(5)
_cell_formula_units_Z 2
_cell_length_a 4.698(2)
_cell_length_b 9.524(4)
_cell_length_c 12.274(5)
_cell_measurement_temperature 296(2)
_cell_volume 510.8(4)
_computing_structure_refinement 'SHELXL-97 (Sheldrick, 1997)'
_computing_structure_solution 'SHELXS-97 (Sheldrick, 1990)'
_diffrn_ambient_temperature 296(2)
_diffrn_measured_fraction_theta_full 0.949
_diffrn_measured_fraction_theta_max 0.949
_diffrn_radiation_monochromator graphite
_diffrn_radiation_source 'fine-focus sealed tube'
_diffrn_radiation_type MoK\a
_diffrn_radiation_wavelength 0.71073
_diffrn_reflns_av_R_equivalents 0.0110
_diffrn_reflns_av_sigmaI/netI 0.0265
_diffrn_reflns_limit_h_max 6
_diffrn_reflns_limit_h_min -5
_diffrn_reflns_limit_k_max 12
_diffrn_reflns_limit_k_min -9
_diffrn_reflns_limit_l_max 7
_diffrn_reflns_limit_l_min -15
_diffrn_reflns_number 2880
_diffrn_reflns_theta_full 27.48
_diffrn_reflns_theta_max 27.48
_diffrn_reflns_theta_min 1.76
_exptl_absorpt_coefficient_mu 0.077
_exptl_absorpt_correction_T_max 0.9847
_exptl_absorpt_correction_T_min 0.9772
_exptl_absorpt_correction_type empirical
_exptl_crystal_density_diffrn 1.211
_exptl_crystal_density_method 'not measured'
_exptl_crystal_F_000 198
_exptl_crystal_size_max 0.30
_exptl_crystal_size_mid 0.20
_exptl_crystal_size_min 0.20
_refine_diff_density_max 0.264
_refine_diff_density_min -0.196
_refine_diff_density_rms 0.038
_refine_ls_extinction_method none
_refine_ls_goodness_of_fit_ref 1.042
_refine_ls_hydrogen_treatment mixed
_refine_ls_matrix_type full
_refine_ls_number_parameters 129
_refine_ls_number_reflns 2220
_refine_ls_number_restraints 0
_refine_ls_restrained_S_all 1.042
_refine_ls_R_factor_all 0.0666
_refine_ls_R_factor_gt 0.0500
_refine_ls_shift/su_max 0.021
_refine_ls_shift/su_mean 0.000
_refine_ls_structure_factor_coef Fsqd
_refine_ls_weighting_details 'calc w=1/[\s^2^(Fo^2^)+(0.0781P)^2^+0.0911P] where P=(Fo^2^+2Fc^2^)/3'
_refine_ls_weighting_scheme calc
_refine_ls_wR_factor_gt 0.1319
_refine_ls_wR_factor_ref 0.1486
_reflns_number_gt 1693
_reflns_number_total 2220
_reflns_threshold_expression >2sigma(I)
_cod_data_source_file ol502675n_si_004.cif
_cod_data_source_block kecn
_cod_depositor_comments
;
The following automatic conversions were performed:

'_chemical_melting_point' value '183deg' was changed to '456.15' - it
was converted from degrees Celsius(C) to Kelvins(K).

Automatic conversion script
Id: cif_fix_values 2827 2014-09-09 07:05:25Z andrius 

 Adding full bibliography for 1518007--1518009.cif.
;
_cod_original_sg_symbol_H-M P-1
_cod_database_code 1518008

loop_
_symmetry_equiv_pos_as_xyz
'x, y, z'
'-x, -y, -z'

loop_
_atom_site_label
_atom_site_type_symbol
_atom_site_fract_x
_atom_site_fract_y
_atom_site_fract_z
_atom_site_U_iso_or_equiv
_atom_site_adp_type
_atom_site_occupancy
_atom_site_symmetry_multiplicity
_atom_site_calc_flag
_atom_site_refinement_flags
C1 C -0.0374(3) 0.45058(16) 0.10068(13) 0.0380(4) Uani 1 1 d .
C2 C 0.1875(3) 0.56660(17) 0.10117(13) 0.0376(4) Uani 1 1 d .
C3 C 0.4285(4) 0.66018(19) 0.19820(14) 0.0421(4) Uani 1 1 d .
C4 C 0.6084(4) 0.76871(18) 0.15249(14) 0.0423(4) Uani 1 1 d .
C5 C 0.4886(3) 0.73956(17) 0.04146(14) 0.0395(4) Uani 1 1 d .
C6 C 0.2257(3) 0.61440(16) 0.00531(14) 0.0367(4) Uani 1 1 d .
C7 C 0.6047(4) 0.81973(18) -0.03137(15) 0.0459(4) Uani 1 1 d .
N1 N 0.7031(4) 0.8833(2) -0.08827(16) 0.0675(5) Uani 1 1 d .
O1 O 0.4785(3) 0.65265(16) 0.29486(11) 0.0604(4) Uani 1 1 d .
C8 C 0.8624(4) 0.8850(2) 0.22677(16) 0.0482(4) Uani 1 1 d .
H1 H 0.9810 0.9232 0.1779 0.058 Uiso 1 1 calc R
H2 H 0.9823 0.8395 0.2705 0.058 Uiso 1 1 calc R
C9 C 0.7659(4) 1.0155(2) 0.31057(15) 0.0509(5) Uani 1 1 d .
H3 H 0.6506 1.0625 0.2665 0.061 Uiso 1 1 calc R
H4 H 0.6417 0.9765 0.3574 0.061 Uiso 1 1 calc R
C10 C 1.0197(5) 1.1326(2) 0.38933(17) 0.0591(5) Uani 1 1 d .
H5 H 1.1331 1.0860 0.4344 0.071 Uiso 1 1 calc R
H6 H 1.1456 1.1704 0.3425 0.071 Uiso 1 1 calc R
C11 C 0.9238(6) 1.2626(3) 0.4707(2) 0.0870(8) Uani 1 1 d .
H7 H 0.8072 1.3078 0.4267 0.131 Uiso 1 1 calc R
H8 H 1.0930 1.3356 0.5159 0.131 Uiso 1 1 calc R
H9 H 0.8104 1.2270 0.5211 0.131 Uiso 1 1 calc R
C12 C -0.0696(4) 0.4030(2) 0.20586(15) 0.0501(4) Uani 1 1 d .
H10 H -0.2652 0.4031 0.2215 0.075 Uiso 1 1 calc R
H11 H 0.0667 0.4716 0.2711 0.075 Uiso 1 1 calc R
H12 H -0.0308 0.3038 0.1922 0.075 Uiso 1 1 calc R

loop_
_atom_site_aniso_label
_atom_site_aniso_U_11
_atom_site_aniso_U_22
_atom_site_aniso_U_33
_atom_site_aniso_U_23
_atom_site_aniso_U_13
_atom_site_aniso_U_12
C1 0.0427(9) 0.0355(8) 0.0364(8) 0.0094(6) 0.0122(7) 0.0101(6)
C2 0.0422(9) 0.0357(8) 0.0350(8) 0.0086(6) 0.0109(7) 0.0106(7)
C3 0.0436(9) 0.0445(9) 0.0377(9) 0.0093(7) 0.0100(7) 0.0123(7)
C4 0.0415(9) 0.0402(8) 0.0425(9) 0.0071(7) 0.0120(7) 0.0089(7)
C5 0.0415(9) 0.0351(8) 0.0418(9) 0.0088(7) 0.0146(7) 0.0085(6)
C6 0.0407(8) 0.0322(7) 0.0380(8) 0.0084(6) 0.0136(6) 0.0101(6)
C7 0.0481(10) 0.0408(9) 0.0454(10) 0.0094(8) 0.0130(8) 0.0038(7)
N1 0.0726(12) 0.0655(11) 0.0635(11) 0.0264(9) 0.0186(9) -0.0049(9)
O1 0.0625(8) 0.0711(9) 0.0422(7) 0.0193(7) 0.0018(6) 0.0004(7)
C8 0.0393(9) 0.0495(10) 0.0493(10) 0.0086(8) 0.0088(7) 0.0033(7)
C9 0.0478(10) 0.0505(10) 0.0460(10) 0.0051(8) 0.0044(8) 0.0076(8)
C10 0.0593(12) 0.0568(11) 0.0490(11) 0.0066(9) 0.0003(9) 0.0026(9)
C11 0.1006(19) 0.0694(15) 0.0618(14) -0.0142(12) -0.0017(13) 0.0114(13)
C12 0.0575(11) 0.0517(10) 0.0421(9) 0.0186(8) 0.0120(8) 0.0046(8)

loop_
_atom_type_symbol
_atom_type_description
_atom_type_scat_dispersion_real
_atom_type_scat_dispersion_imag
_atom_type_scat_source
C C 0.0033 0.0016 'International Tables Vol C Tables 4.2.6.8 and 6.1.1.4'
H H 0.0000 0.0000 'International Tables Vol C Tables 4.2.6.8 and 6.1.1.4'
N N 0.0061 0.0033 'International Tables Vol C Tables 4.2.6.8 and 6.1.1.4'
O O 0.0106 0.0060 'International Tables Vol C Tables 4.2.6.8 and 6.1.1.4'

loop_
_geom_angle_atom_site_label_1
_geom_angle_atom_site_label_2
_geom_angle_atom_site_label_3
_geom_angle
_geom_angle_site_symmetry_1
C6 C1 C2 113.75(14) 2_565
C6 C1 C12 124.04(15) 2_565
C2 C1 C12 122.21(15) .
C6 C2 C1 124.09(15) .
C6 C2 C3 107.33(14) .
C1 C2 C3 128.58(14) .
O1 C3 C2 128.44(16) .
O1 C3 C4 124.88(16) .
C2 C3 C4 106.67(14) .
C5 C4 C8 130.86(16) .
C5 C4 C3 107.06(15) .
C8 C4 C3 122.05(15) .
C4 C5 C7 123.03(16) .
C4 C5 C6 111.54(14) .
C7 C5 C6 125.43(15) .
C1 C6 C2 122.16(15) 2_565
C1 C6 C5 130.45(15) 2_565
C2 C6 C5 107.39(14) .
N1 C7 C5 178.5(2) .
C4 C8 C9 112.09(14) .
C10 C9 C8 113.05(15) .
C11 C10 C9 112.94(18) .

loop_
_geom_bond_atom_site_label_1
_geom_bond_atom_site_label_2
_geom_bond_distance
_geom_bond_site_symmetry_2
C1 C6 1.397(2) 2_565
C1 C2 1.401(2) .
C1 C12 1.504(2) .
C2 C6 1.400(2) .
C2 C3 1.499(2) .
C3 O1 1.209(2) .
C3 C4 1.506(2) .
C4 C5 1.344(2) .
C4 C8 1.491(2) .
C5 C7 1.435(2) .
C5 C6 1.497(2) .
C6 C1 1.397(2) 2_565
C7 N1 1.140(2) .
C8 C9 1.529(2) .
C9 C10 1.511(3) .
C10 C11 1.511(3) .

loop_
_geom_torsion_atom_site_label_1
_geom_torsion_atom_site_label_2
_geom_torsion_atom_site_label_3
_geom_torsion_atom_site_label_4
_geom_torsion
_geom_torsion_site_symmetry_1
_geom_torsion_site_symmetry_4
C6 C1 C2 C6 -0.4(2) 2_565 .
C12 C1 C2 C6 179.95(13) . .
C6 C1 C2 C3 -179.55(14) 2_565 .
C12 C1 C2 C3 0.8(2) . .
C6 C2 C3 O1 -178.25(16) . .
C1 C2 C3 O1 1.0(3) . .
C6 C2 C3 C4 0.99(16) . .
C1 C2 C3 C4 -179.72(14) . .
O1 C3 C4 C5 178.32(16) . .
C2 C3 C4 C5 -0.95(17) . .
O1 C3 C4 C8 -3.3(2) . .
C2 C3 C4 C8 177.38(13) . .
C8 C4 C5 C7 2.9(3) . .
C3 C4 C5 C7 -179.00(13) . .
C8 C4 C5 C6 -177.57(15) . .
C3 C4 C5 C6 0.56(17) . .
C1 C2 C6 C1 0.4(2) . 2_565
C3 C2 C6 C1 179.73(13) . 2_565
C1 C2 C6 C5 -179.99(13) . .
C3 C2 C6 C5 -0.66(15) . .
C4 C5 C6 C1 179.63(15) . 2_565
C7 C5 C6 C1 -0.8(2) . 2_565
C4 C5 C6 C2 0.07(17) . .
C7 C5 C6 C2 179.61(14) . .
C4 C5 C7 N1 42(7) . .
C6 C5 C7 N1 -137(7) . .
C5 C4 C8 C9 102.7(2) . .
C3 C4 C8 C9 -75.2(2) . .
C4 C8 C9 C10 178.25(15) . .
C8 C9 C10 C11 179.04(18) . .
